data_1568993
loop_
_publ_author_name
'Zhao, Bing-Qing'
'Chen, Xiao-Xian'
'Ye, Hui'
'Gong, Ya-Ping'
'Wang, Jun'
'Ye, Le'
'Zhang, Wei-Xiong'

_publ_section_title
;
 An anomalous ferroelastic phase transition arising from an unusual
 <i>cis</i>-/<i>anti</i>-conformational reversal of polar organic cations.
;
_journal_issue 22
_journal_name_full 'Chemical science'
_journal_page_first 5965
_journal_page_last 5973
_journal_paper_doi 10.1039/d3sc01101a
_journal_volume 14
_journal_year 2023
_chemical_formula_moiety 'Br6 Sn, 2(C4 H11 Br N)'
_chemical_formula_sum 'C8 H22 Br8 N2 Sn'
_chemical_formula_weight 904.24
_space_group_crystal_system orthorhombic
_space_group_IT_number 19
_space_group_name_Hall 'P 2ac 2ab'
_space_group_name_H-M_alt 'P 21 21 21'
_atom_sites_solution_hydrogens geom
_audit_creation_date 2022-10-25
_audit_creation_method
;
Olex2 1.2
(compiled 2018.05.29 svn.r3508 for OlexSys, GUI svn.r5506)
;
_audit_update_record
;
2022-11-27 deposited with the CCDC.	2023-05-01 downloaded from the CCDC.
;
_cell_angle_alpha 90
_cell_angle_beta 90
_cell_angle_gamma 90
_cell_formula_units_Z 4
_cell_length_a 17.2270(2)
_cell_length_b 9.68680(10)
_cell_length_c 14.0647(2)
_cell_measurement_reflns_used 8447
_cell_measurement_temperature 293(2)
_cell_measurement_theta_max 76.0010
_cell_measurement_theta_min 4.0200
_cell_volume 2347.04(5)
_computing_molecular_graphics 'Olex2 (Dolomanov et al., 2009)'
_computing_publication_material 'Olex2 (Dolomanov et al., 2009)'
_computing_structure_refinement 'ShelXL (Sheldrick, 2015)'
_diffrn_ambient_temperature 293(2)
_diffrn_measured_fraction_theta_full 1.000
_diffrn_measured_fraction_theta_max 0.989
_diffrn_measurement_device_type AtlasS2
_diffrn_radiation_type CuK\a
_diffrn_radiation_wavelength 1.54184
_diffrn_reflns_av_R_equivalents 0.0462
_diffrn_reflns_av_unetI/netI 0.0446
_diffrn_reflns_Laue_measured_fraction_full 1.000
_diffrn_reflns_Laue_measured_fraction_max 0.989
_diffrn_reflns_limit_h_max 18
_diffrn_reflns_limit_h_min -21
_diffrn_reflns_limit_k_max 9
_diffrn_reflns_limit_k_min -11
_diffrn_reflns_limit_l_max 13
_diffrn_reflns_limit_l_min -17
_diffrn_reflns_number 10439
_diffrn_reflns_point_group_measured_fraction_full 0.983
_diffrn_reflns_point_group_measured_fraction_max 0.967
_diffrn_reflns_theta_full 67.684
_diffrn_reflns_theta_max 76.163
_diffrn_reflns_theta_min 4.058
_exptl_absorpt_coefficient_mu 24.555
_exptl_crystal_density_diffrn 2.559
_exptl_crystal_description plate
_exptl_crystal_F_000 1656
_refine_diff_density_max 1.328
_refine_diff_density_min -0.669
_refine_diff_density_rms 0.156
_refine_ls_abs_structure_details
;
 Flack x determined using 1833 quotients [(I+)-(I-)]/[(I+)+(I-)]
 (Parsons, Flack and Wagner, Acta Cryst. B69 (2013) 249-259).
;
_refine_ls_abs_structure_Flack -0.001(6)
_refine_ls_extinction_coef 0.00085(8)
_refine_ls_extinction_expression Fc^*^=kFc[1+0.001xFc^2^\l^3^/sin(2\q)]^-1/4^
_refine_ls_extinction_method 'SHELXL-2014/7 (Sheldrick 2014'
_refine_ls_goodness_of_fit_ref 1.054
_refine_ls_hydrogen_treatment constr
_refine_ls_matrix_type full
_refine_ls_number_parameters 194
_refine_ls_number_reflns 4747
_refine_ls_number_restraints 70
_refine_ls_restrained_S_all 1.055
_refine_ls_R_factor_all 0.0417
_refine_ls_R_factor_gt 0.0406
_refine_ls_shift/su_max 0.001
_refine_ls_shift/su_mean 0.000
_refine_ls_structure_factor_coef Fsqd
_refine_ls_weighting_details 'w=1/[\s^2^(Fo^2^)+(0.0728P)^2^+1.3291P] where P=(Fo^2^+2Fc^2^)/3'
_refine_ls_weighting_scheme calc
_refine_ls_wR_factor_gt 0.1103
_refine_ls_wR_factor_ref 0.1121
_reflns_Friedel_coverage 0.726
_reflns_Friedel_fraction_full 0.960
_reflns_Friedel_fraction_max 0.938
_reflns_number_gt 4608
_reflns_number_total 4747
_reflns_threshold_expression 'I > 2\s(I)'
_cod_data_source_file d3sc01101a4.cif
_cod_data_source_block 293k
_cod_depositor_comments 'Adding full bibliography for 1568992--1568995.cif.'
_cod_database_code 1568993
_shelx_shelxl_version_number 2014/7
_shelx_space_group_comment
;
The symmetry employed for this shelxl refinement is uniquely defined
by the following loop, which should always be used as a source of
symmetry information in preference to the above space-group names.
They are only intended as comments.
;
_olex2_refinement_description
;
1. Fixed Uiso
 At 1.2 times of:
  All C(H,H) groups, All C(H,H,H,H) groups, All N(H) groups
 At 1.5 times of:
  All C(H,H,H) groups
2. Restrained distances
 C1A-C2 = C1-C2
 1.53 with sigma of 0.01
 Br1-C1 = Br1A-C1A
 1.95 with sigma of 0.01
 N1-C3 = N1-C4 = N1-C2
 1.5 with sigma of 0.01
 C4-C2 \\sim C3-C2 \\sim C4-C3
 with sigma of 0.01
3. Uiso/Uaniso restraints and constraints
Br1 \\sim Br1A \\sim N1 \\sim C1 \\sim C1A \\sim C2 \\sim C3 \\sim C4: within
2A with sigma of 0.02 and sigma for terminal atoms of 0.04
4. Others
 Fixed Sof: Br1(0.52038) Br1A(0.47962) C1(0.52038) H1A(0.52038) H1B(0.52038)
 C1A(0.47962) H1AA(0.47962) H1AB(0.47962) H2AA(0.52038) H2AB(0.52038)
 H2BC(0.47962) H2BD(0.47962)
5.a Ternary CH refined with riding coordinates:
 N1(H1), N2(H2)
5.b Secondary CH2 refined with riding coordinates:
 C1(H1A,H1B), C1A(H1AA,H1AB), C2(H2AA,H2AB), C2(H2BC,H2BD), C5(H5A,H5B),
 C6(H6A,H6B)
5.c Me refined with riding coordinates:
 C4(H4A,H4B,H4C)
5.d Idealised Me refined as rotating group:
 C3(H3A,H3B,H3C), C7(H7A,H7B,H7C), C8(H8A,H8B,H8C)
;
_olex2_submission_special_instructions 'No special instructions were received'

loop_
_space_group_symop_operation_xyz
'x, y, z'
'-x+1/2, -y, z+1/2'
'x+1/2, -y+1/2, -z'
'-x, y+1/2, -z+1/2'

loop_
_atom_site_label
_atom_site_type_symbol
_atom_site_fract_x
_atom_site_fract_y
_atom_site_fract_z
_atom_site_U_iso_or_equiv
_atom_site_adp_type
_atom_site_occupancy
_atom_site_site_symmetry_order
_atom_site_calc_flag
_atom_site_refinement_flags_posn
_atom_site_refinement_flags_adp
_atom_site_refinement_flags_occupancy
_atom_site_disorder_assembly
_atom_site_disorder_group
Sn1 Sn 0.13934(3) 0.28402(5) 0.51982(4) 0.03954(17) Uani 1 1 d . . . . .
Br3 Br 0.13035(7) 0.15744(15) 0.35826(8) 0.0633(3) Uani 1 1 d . . . . .
Br4 Br 0.04062(6) 0.47127(11) 0.47064(9) 0.0584(3) Uani 1 1 d . . . . .
Br5 Br 0.02741(6) 0.12848(10) 0.58243(8) 0.0495(2) Uani 1 1 d . . . . .
Br6 Br 0.15137(8) 0.40126(11) 0.68686(8) 0.0594(3) Uani 1 1 d . . . . .
Br7 Br 0.24183(6) 0.10249(10) 0.57718(9) 0.0519(3) Uani 1 1 d . . . . .
Br8 Br 0.25332(7) 0.43323(12) 0.45646(11) 0.0631(3) Uani 1 1 d . . . . .
Br1 Br 0.4036(10) 0.699(2) 0.5950(12) 0.133(4) Uani 0.5204 1 d D U P A 1
Br1A Br 0.4246(10) 0.7160(19) 0.6070(11) 0.119(3) Uani 0.4796 1 d D U P B 2
N1 N 0.3611(6) 0.3169(11) 0.7062(10) 0.087(4) Uani 1 1 d D U . . .
H1 H 0.3151 0.3071 0.6658 0.105 Uiso 1 1 calc R . . . .
C1 C 0.424(2) 0.501(2) 0.599(2) 0.129(9) Uani 0.5204 1 d D U P A 1
H1A H 0.3987 0.4539 0.5473 0.155 Uiso 0.5204 1 calc R . P A 1
H1B H 0.4796 0.4829 0.5963 0.155 Uiso 0.5204 1 calc R . P A 1
C1A C 0.3512(14) 0.593(2) 0.669(3) 0.118(9) Uani 0.4796 1 d D U P B 2
H1AA H 0.3318 0.6358 0.7269 0.141 Uiso 0.4796 1 calc R . P B 2
H1AB H 0.3075 0.5755 0.6275 0.141 Uiso 0.4796 1 calc R . P B 2
C2 C 0.3911(12) 0.4586(15) 0.6933(15) 0.129(7) Uani 1 1 d D U . . .
H2AA H 0.4311 0.4732 0.7408 0.155 Uiso 0.5204 1 calc R . P A 1
H2AB H 0.3491 0.5218 0.7080 0.155 Uiso 0.5204 1 calc R . P A 1
H2BC H 0.4309 0.4492 0.6449 0.155 Uiso 0.4796 1 calc R . P A 2
H2BD H 0.4187 0.4780 0.7519 0.155 Uiso 0.4796 1 calc R . P A 2
C3 C 0.4191(9) 0.2111(17) 0.6748(16) 0.122(8) Uani 1 1 d D U . . .
H3A H 0.4310 0.2247 0.6088 0.183 Uiso 1 1 calc GR . . . .
H3B H 0.3978 0.1204 0.6837 0.183 Uiso 1 1 calc GR . . . .
H3C H 0.4656 0.2203 0.7118 0.183 Uiso 1 1 calc GR . . . .
C4 C 0.3364(12) 0.2921(19) 0.8065(10) 0.115(7) Uani 1 1 d D U . . .
H4A H 0.3172 0.1995 0.8126 0.173 Uiso 1 1 calc R . . . .
H4B H 0.3799 0.3048 0.8482 0.173 Uiso 1 1 calc R . . . .
H4C H 0.2961 0.3561 0.8232 0.173 Uiso 1 1 calc R . . . .
Br2 Br 0.35947(10) -0.07151(14) 0.33399(10) 0.0710(3) Uani 1 1 d . . . . .
N2 N 0.3809(6) 0.1640(8) 0.1706(7) 0.055(2) Uani 1 1 d . . . . .
H2 H 0.3827 0.0635 0.1629 0.066 Uiso 1 1 calc R . . . .
C5 C 0.3630(10) 0.1266(13) 0.3454(9) 0.073(3) Uani 1 1 d . . . . .
H5A H 0.3304 0.1557 0.3980 0.088 Uiso 1 1 calc R . . . .
H5B H 0.4158 0.1556 0.3588 0.088 Uiso 1 1 calc R . . . .
C6 C 0.3353(9) 0.1937(12) 0.2547(12) 0.075(4) Uani 1 1 d . . . . .
H6A H 0.2823 0.1645 0.2430 0.090 Uiso 1 1 calc R . . . .
H6B H 0.3345 0.2929 0.2641 0.090 Uiso 1 1 calc R . . . .
C7 C 0.4614(8) 0.2142(18) 0.1781(13) 0.087(5) Uani 1 1 d . . . . .
H7A H 0.4612 0.3098 0.1962 0.130 Uiso 1 1 calc GR . . . .
H7B H 0.4869 0.2042 0.1178 0.130 Uiso 1 1 calc GR . . . .
H7C H 0.4886 0.1613 0.2253 0.130 Uiso 1 1 calc GR . . . .
C8 C 0.3465(13) 0.2236(14) 0.0820(12) 0.092(5) Uani 1 1 d . . . . .
H8A H 0.3507 0.3223 0.0838 0.139 Uiso 1 1 calc GR . . . .
H8B H 0.2928 0.1978 0.0778 0.139 Uiso 1 1 calc GR . . . .
H8C H 0.3739 0.1888 0.0277 0.139 Uiso 1 1 calc GR . . . .

loop_
_atom_site_aniso_label
_atom_site_aniso_U_11
_atom_site_aniso_U_22
_atom_site_aniso_U_33
_atom_site_aniso_U_23
_atom_site_aniso_U_13
_atom_site_aniso_U_12
Sn1 0.0432(3) 0.0326(3) 0.0428(3) 0.0022(2) -0.00321(19) -0.00184(19)
Br3 0.0556(5) 0.0846(8) 0.0498(5) -0.0183(5) 0.0010(4) -0.0034(5)
Br4 0.0547(5) 0.0476(5) 0.0729(7) 0.0099(5) -0.0063(5) 0.0082(4)
Br5 0.0474(4) 0.0422(5) 0.0589(5) 0.0025(4) 0.0047(4) -0.0054(3)
Br6 0.0898(8) 0.0393(5) 0.0490(5) -0.0074(4) -0.0060(5) -0.0042(5)
Br7 0.0517(5) 0.0398(5) 0.0643(6) 0.0067(4) -0.0030(4) 0.0065(4)
Br8 0.0542(5) 0.0507(5) 0.0844(8) 0.0152(5) 0.0051(5) -0.0113(4)
Br1 0.142(7) 0.162(8) 0.093(6) 0.008(5) -0.001(4) -0.067(5)
Br1A 0.156(10) 0.127(5) 0.074(4) 0.004(3) 0.000(5) -0.059(6)
N1 0.050(5) 0.083(7) 0.130(10) -0.044(7) -0.010(6) -0.005(5)
C1 0.128(18) 0.129(18) 0.130(18) -0.029(17) -0.044(16) -0.023(16)
C1A 0.112(17) 0.129(17) 0.112(17) -0.034(16) -0.024(15) -0.032(15)
C2 0.116(12) 0.115(12) 0.156(14) -0.021(12) -0.050(11) -0.037(10)
C3 0.062(8) 0.122(15) 0.18(2) -0.018(16) 0.041(11) 0.016(9)
C4 0.112(14) 0.117(15) 0.117(14) -0.049(13) -0.031(12) 0.010(12)
Br2 0.0867(8) 0.0570(6) 0.0692(7) 0.0047(6) -0.0002(6) 0.0022(6)
N2 0.070(5) 0.032(4) 0.062(5) -0.005(4) 0.000(4) -0.005(3)
C5 0.106(10) 0.052(6) 0.061(6) -0.018(5) 0.017(7) -0.010(7)
C6 0.092(8) 0.039(5) 0.095(9) -0.007(6) 0.028(8) 0.005(5)
C7 0.064(7) 0.092(10) 0.105(12) -0.024(9) 0.017(7) -0.020(7)
C8 0.149(16) 0.049(6) 0.079(9) 0.008(6) -0.024(10) -0.018(8)

loop_
_atom_type_symbol
_atom_type_description
_atom_type_scat_dispersion_real
_atom_type_scat_dispersion_imag
_atom_type_scat_source
C C 0.0181 0.0091 'International Tables Vol C Tables 4.2.6.8 and 6.1.1.4'
H H 0.0000 0.0000 'International Tables Vol C Tables 4.2.6.8 and 6.1.1.4'
Br Br -0.6763 1.2805 'International Tables Vol C Tables 4.2.6.8 and 6.1.1.4'
N N 0.0311 0.0180 'International Tables Vol C Tables 4.2.6.8 and 6.1.1.4'
Sn Sn 0.0259 5.4591 'International Tables Vol C Tables 4.2.6.8 and 6.1.1.4'

loop_
_geom_angle_atom_site_label_1
_geom_angle_atom_site_label_2
_geom_angle_atom_site_label_3
_geom_angle
_geom_angle_site_symmetry_1
_geom_angle_site_symmetry_3
_geom_angle_publ_flag
Br3 Sn1 Br5 88.76(4) . . ?
Br3 Sn1 Br6 177.22(5) . . ?
Br3 Sn1 Br7 89.58(4) . . ?
Br3 Sn1 Br8 90.44(5) . . ?
Br4 Sn1 Br3 93.34(5) . . ?
Br4 Sn1 Br5 90.53(4) . . ?
Br4 Sn1 Br6 89.30(4) . . ?
Br4 Sn1 Br7 176.96(5) . . ?
Br4 Sn1 Br8 90.87(4) . . ?
Br5 Sn1 Br6 90.35(4) . . ?
Br5 Sn1 Br7 90.37(3) . . ?
Br6 Sn1 Br7 87.79(4) . . ?
Br8 Sn1 Br5 178.43(4) . . ?
Br8 Sn1 Br6 90.38(5) . . ?
Br8 Sn1 Br7 88.26(4) . . ?
C2 N1 H1 107.6 . . ?
C2 N1 C3 111.5(9) . . ?
C2 N1 C4 111.4(9) . . ?
C3 N1 H1 107.6 . . ?
C4 N1 H1 107.6 . . ?
C4 N1 C3 111.0(10) . . ?
Br1 C1 H1A 111.1 . . ?
Br1 C1 H1B 111.1 . . ?
H1A C1 H1B 109.1 . . ?
C2 C1 Br1 103.2(15) . . ?
C2 C1 H1A 111.1 . . ?
C2 C1 H1B 111.1 . . ?
Br1A C1A H1AA 109.8 . . ?
Br1A C1A H1AB 109.8 . . ?
H1AA C1A H1AB 108.2 . . ?
C2 C1A Br1A 109.4(15) . . ?
C2 C1A H1AA 109.8 . . ?
C2 C1A H1AB 109.8 . . ?
N1 C2 C1 119.9(16) . . ?
N1 C2 C1A 131.9(16) . . ?
N1 C2 H2AA 107.3 . . ?
N1 C2 H2AB 107.3 . . ?
N1 C2 H2BC 104.3 . . ?
N1 C2 H2BD 104.3 . . ?
C1 C2 H2AA 107.3 . . ?
C1 C2 H2AB 107.3 . . ?
C1A C2 H2BC 104.3 . . ?
C1A C2 H2BD 104.3 . . ?
H2AA C2 H2AB 106.9 . . ?
H2BC C2 H2BD 105.6 . . ?
N1 C3 H3A 109.5 . . ?
N1 C3 H3B 109.5 . . ?
N1 C3 H3C 109.5 . . ?
H3A C3 H3B 109.5 . . ?
H3A C3 H3C 109.5 . . ?
H3B C3 H3C 109.5 . . ?
N1 C4 H4A 109.5 . . ?
N1 C4 H4B 109.5 . . ?
N1 C4 H4C 109.5 . . ?
H4A C4 H4B 109.5 . . ?
H4A C4 H4C 109.5 . . ?
H4B C4 H4C 109.5 . . ?
C6 N2 H2 107.7 . . ?
C6 N2 C7 112.7(11) . . ?
C6 N2 C8 112.9(12) . . ?
C7 N2 H2 107.7 . . ?
C7 N2 C8 107.8(12) . . ?
C8 N2 H2 107.7 . . ?
Br2 C5 H5A 109.6 . . ?
Br2 C5 H5B 109.6 . . ?
H5A C5 H5B 108.1 . . ?
C6 C5 Br2 110.4(9) . . ?
C6 C5 H5A 109.6 . . ?
C6 C5 H5B 109.6 . . ?
N2 C6 C5 115.7(11) . . ?
N2 C6 H6A 108.4 . . ?
N2 C6 H6B 108.4 . . ?
C5 C6 H6A 108.4 . . ?
C5 C6 H6B 108.4 . . ?
H6A C6 H6B 107.4 . . ?
N2 C7 H7A 109.5 . . ?
N2 C7 H7B 109.5 . . ?
N2 C7 H7C 109.5 . . ?
H7A C7 H7B 109.5 . . ?
H7A C7 H7C 109.5 . . ?
H7B C7 H7C 109.5 . . ?
N2 C8 H8A 109.5 . . ?
N2 C8 H8B 109.5 . . ?
N2 C8 H8C 109.5 . . ?
H8A C8 H8B 109.5 . . ?
H8A C8 H8C 109.5 . . ?
H8B C8 H8C 109.5 . . ?

loop_
_geom_bond_atom_site_label_1
_geom_bond_atom_site_label_2
_geom_bond_distance
_geom_bond_site_symmetry_2
_geom_bond_publ_flag
Sn1 Br3 2.5866(12) . ?
Sn1 Br4 2.5809(11) . ?
Sn1 Br5 2.6007(10) . ?
Sn1 Br6 2.6176(12) . ?
Sn1 Br7 2.6192(11) . ?
Sn1 Br8 2.5958(11) . ?
Br1 C1 1.947(13) . ?
Br1A C1A 1.946(13) . ?
N1 H1 0.9800 . ?
N1 C2 1.478(12) . ?
N1 C3 1.498(11) . ?
N1 C4 1.493(12) . ?
C1 H1A 0.9700 . ?
C1 H1B 0.9700 . ?
C1 C2 1.499(13) . ?
C1A H1AA 0.9700 . ?
C1A H1AB 0.9700 . ?
C1A C2 1.511(13) . ?
C2 H2AA 0.9700 . ?
C2 H2AB 0.9700 . ?
C2 H2BC 0.9700 . ?
C2 H2BD 0.9700 . ?
C3 H3A 0.9600 . ?
C3 H3B 0.9600 . ?
C3 H3C 0.9600 . ?
C4 H4A 0.9600 . ?
C4 H4B 0.9600 . ?
C4 H4C 0.9600 . ?
Br2 C5 1.927(12) . ?
N2 H2 0.9800 . ?
N2 C6 1.449(16) . ?
N2 C7 1.474(16) . ?
N2 C8 1.494(18) . ?
C5 H5A 0.9700 . ?
C5 H5B 0.9700 . ?
C5 C6 1.51(2) . ?
C6 H6A 0.9700 . ?
C6 H6B 0.9700 . ?
C7 H7A 0.9600 . ?
C7 H7B 0.9600 . ?
C7 H7C 0.9600 . ?
C8 H8A 0.9600 . ?
C8 H8B 0.9600 . ?
C8 H8C 0.9600 . ?

loop_
_geom_torsion_atom_site_label_1
_geom_torsion_atom_site_label_2
_geom_torsion_atom_site_label_3
_geom_torsion_atom_site_label_4
_geom_torsion
_geom_torsion_site_symmetry_1
_geom_torsion_site_symmetry_2
_geom_torsion_site_symmetry_3
_geom_torsion_site_symmetry_4
_geom_torsion_publ_flag
Br1 C1 C2 N1 151.0(17) . . . . ?
Br1A C1A C2 N1 -153.8(17) . . . . ?
C3 N1 C2 C1 51(3) . . . . ?
C3 N1 C2 C1A 147(3) . . . . ?
C4 N1 C2 C1 176(2) . . . . ?
C4 N1 C2 C1A -88(3) . . . . ?
Br2 C5 C6 N2 -61.8(15) . . . . ?
C7 N2 C6 C5 -62.5(15) . . . . ?
C8 N2 C6 C5 175.1(11) . . . . ?
